data_9016015
loop_
_publ_author_name
'Ouchetto, K.'
'Archaimbault, F.'
'Choisnet, J.'
'Et-Tabirou M'

_publ_section_title
;
 New ordered and distorted perovskites: the mixed platinates Ln2 M Pt O6
 (Ln = La, Pr, Nd, Sm, Eu, Gd; M = Mg, Co, Ni, Zn)
 _cod_database_code 1001824
;
_journal_name_full 'Materials Chemistry and Physics'
_journal_page_first 117
_journal_page_last 124
_journal_paper_doi 10.1016/S0254-0584(97)80279-9
_journal_volume 51
_journal_year 1997
_chemical_formula_sum 'La Ni0.5 O3 Pt0.5'
_space_group_IT_number 14
_symmetry_space_group_name_Hall '-P 2yn'
_symmetry_space_group_name_H-M 'P 1 21/n 1'
_cell_angle_alpha 90
_cell_angle_beta 90.
_cell_angle_gamma 90
_cell_length_a 5.5741
_cell_length_b 5.6304
_cell_length_c 7.8973
_cell_formula_units_Z 4
_cell_volume 247.852
_database_code_amcsd 0014211
_exptl_crystal_density_diffrn 8.409
_cod_duplicate_entry 1001824
_cod_original_formula_sum 'La (Ni.5 Pt.5) O3'
_cod_database_code 9016015
_amcsd_formula_title 'La2 Ni O6 Pt'

loop_
_space_group_symop_operation_xyz
x,y,z
1/2+x,1/2-y,1/2+z
1/2-x,1/2+y,1/2-z
-x,-y,-z

loop_
_atom_site_label
_atom_site_fract_x
_atom_site_fract_y
_atom_site_fract_z
_atom_site_occupancy
La1 0.50100 0.54610 0.24940 1.00000
Ni1 0.50000 0.00000 0.00000 0.98300
Pt1 0.50000 0.00000 0.00000 0.01700
Ni2 0.00000 0.50000 0.00000 0.01700
Pt2 0.00000 0.50000 0.00000 0.98300
O1 0.20900 0.21900 0.93900 1.00000
O2 0.28500 0.70600 0.94400 1.00000
O3 0.39800 0.98000 0.25400 1.00000

loop_
_cod_related_entry_id
_cod_related_entry_database
_cod_related_entry_code
1 AMCSD 0014211
